data_7114825
loop_
_publ_author_name
'Yamada, Jun-ichi'
'Toita, Takashi'
'Akutsu, Hiroki'
'Nakatsuji, Shin&#x2019;ichi'
'Nishikawa, Hiroyuki'
'Ikemoto, Isao'
'Kikuchi, Koichi'

_publ_section_title
;
 The crystal structure and physical properties of \b-(BDA-TTP)2FeCl4
 [BDA-TTP = 2,5-bis(1,3-dithian-2-ylidene)-1,3,4,6-tetrathiapentalene]
;
_journal_issue 24
_journal_name_full 'Chemical Communications'
_journal_page_first 2538
_journal_paper_doi 10.1039/b105264k
_journal_year 2001
_chemical_formula_sum 'C42 H41 Cl5 Fe S24'
_chemical_formula_weight 1548.34
_space_group_IT_number 4
_symmetry_cell_setting monoclinic
_symmetry_Int_Tables_number 4
_symmetry_space_group_name_Hall 'P 2yb'
_symmetry_space_group_name_H-M 'P 1 21 1'
_cell_angle_alpha 90
_cell_angle_beta 92.05(3)
_cell_angle_gamma 90
_cell_formula_units_Z 2
_cell_length_a 9.780(3)
_cell_length_b 35.61(3)
_cell_length_c 8.843(3)
_cell_measurement_reflns_used 0
_cell_measurement_temperature 295
_cell_measurement_theta_max 0.0
_cell_measurement_theta_min 0.0
_cell_volume 3078(3)
_computing_cell_refinement 'MSC/AFC Diffractometer Control'
_computing_data_collection 'MSC/AFC Diffractometer Control'
_computing_publication_material 'teXsan for Windows version 1.06 (MSC, 1997-1999)'
_computing_structure_refinement 'teXsan for Windows version 1.06 (MSC, 1997-1999)'
_computing_structure_solution
;
SIR92 (Altomare, et. al. 1994)
;
_diffrn_ambient_temperature 295
_diffrn_measurement_device 'Rigaku RAXISII'
_diffrn_radiation_detector 'Imaging Plate'
_diffrn_radiation_monochromator graphite
_diffrn_radiation_source 'Rigaku rotating anode'
_diffrn_radiation_type 'Mo K?a'
_diffrn_radiation_wavelength 0.7107
_diffrn_reflns_av_R_equivalents 0.00000
_diffrn_reflns_av_sigmaI/netI 0.047
_diffrn_reflns_limit_h_max 9
_diffrn_reflns_limit_h_min 0
_diffrn_reflns_limit_k_max 34
_diffrn_reflns_limit_k_min 0
_diffrn_reflns_limit_l_max 8
_diffrn_reflns_limit_l_min -7
_diffrn_reflns_number 2717
_diffrn_reflns_reduction_process 'Lp corrections applied'
_diffrn_reflns_theta_max 19.94
_diffrn_reflns_theta_min 1.14
_diffrn_standards_decay_% 0.00
_diffrn_standards_interval_count 0
_diffrn_standards_number 0
_exptl_absorpt_coefficient_mu 1.309
_exptl_absorpt_correction_type none
_exptl_crystal_colour block
_exptl_crystal_density_diffrn 1.671
_exptl_crystal_density_meas ?
_exptl_crystal_description black
_exptl_crystal_F_000 1576.00
_exptl_crystal_size_max 0.5
_exptl_crystal_size_mid 0.25
_exptl_crystal_size_min 0.07
_refine_diff_density_max 0.51
_refine_diff_density_min -0.61
_refine_ls_extinction_coef 0.00000177(1)
_refine_ls_extinction_expression 'equ(3) Acta Cryst.(1968) A24, p213.'
_refine_ls_extinction_method 'Zachariasen (1967)'
_refine_ls_goodness_of_fit_all 5.196
_refine_ls_goodness_of_fit_ref 5.200
_refine_ls_hydrogen_treatment noref
_refine_ls_matrix_type full
_refine_ls_number_constraints 0
_refine_ls_number_parameters 649
_refine_ls_number_reflns 2592
_refine_ls_number_restraints 0
_refine_ls_R_factor_gt 0.0640
_refine_ls_shift/su_max 1.2300
_refine_ls_shift/su_mean 0.0673
_refine_ls_structure_factor_coef F
_refine_ls_weighting_details 'w = 1/[?s^2^(Fo) + 0.00000|Fo|^2^]'
_refine_ls_weighting_scheme sigma
_refine_ls_wR_factor_ref 0.0460
_reflns_number_gt 2592
_reflns_number_total 2717
_reflns_threshold_expression I>3.00?s(I)
_cod_data_source_file b105264k.txt
_cod_data_source_block (BDA-TTP)3FeCl4(PhCl)
_cod_depositor_comments
;
The following automatic conversions were performed:

'_exptl_crystal_density_meas' value 'not measured' was changed to '?'
- the value is perceived as not measured.

Automatic conversion script
Id: cif_fix_values 3008 2015-01-20 13:52:24Z robertas 
;
_cod_original_cell_volume 3078(2)
_cod_original_sg_symbol_H-M 'P 21       '
_cod_original_formula_sum 'C42 H41 Cl5 Fe S24 '
_cod_database_code 7114825

loop_
_symmetry_equiv_pos_as_xyz
'   +x,   +y,   +z'
'   -x,1/2+y,   -z'

loop_
_atom_site_label
_atom_site_fract_x
_atom_site_fract_y
_atom_site_fract_z
_atom_site_U_iso_or_equiv
_atom_site_occupancy
_atom_site_adp_type
_atom_site_calc_flag
Fe(1) 0.5797(1) 0.0491 0.6826(1) 0.0534(4) 1.000 Uani d
Cl(1) 0.6722(4) -0.00535(7) 0.7096(3) 0.134(1) 1.000 Uani d
Cl(2) 0.7339(3) 0.08814(8) 0.5946(3) 0.094(1) 1.000 Uani d
Cl(3) 0.5191(4) 0.06825(9) 0.9008(4) 0.145(2) 1.000 Uani d
Cl(4) 0.4032(3) 0.04658(8) 0.5235(2) 0.0718(8) 1.000 Uani d
Cl(5) 0.1198(7) 0.0356(1) -0.1510(7) 0.380(4) 1.000 Uani d
S(1) -0.0325(2) 0.20487(6) 1.0580(2) 0.0424(7) 1.000 Uani d
S(2) -0.2387(2) 0.23317(6) 0.8152(2) 0.0407(7) 1.000 Uani d
S(3) 0.1689(2) 0.26941(6) 0.9723(2) 0.0337(6) 1.000 Uani d
S(4) -0.0313(2) 0.29614(6) 0.7329(2) 0.0366(6) 1.000 Uani d
S(5) 0.3643(2) 0.33380(6) 0.8973(2) 0.0358(6) 1.000 Uani d
S(6) 0.1654(2) 0.36043(6) 0.6549(2) 0.0360(6) 1.000 Uani d
S(7) 0.5513(2) 0.40464(6) 0.8457(2) 0.0502(7) 1.000 Uani d
S(8) 0.3460(2) 0.43274(6) 0.6020(2) 0.0483(7) 1.000 Uani d
S(9) 0.2481(2) 0.18179(6) 0.7399(2) 0.0434(7) 1.000 Uani d
S(10) 0.0388(2) 0.20977(6) 0.5042(2) 0.0425(7) 1.000 Uani d
S(11) 0.4456(2) 0.24839(6) 0.6611(2) 0.0381(6) 1.000 Uani d
S(12) 0.2448(2) 0.27509(6) 0.4190(2) 0.0354(6) 1.000 Uani d
S(13) 0.6344(2) 0.31499(5) 0.5951(2) 0.0365(7) 1.000 Uani d
S(14) 0.4351(2) 0.34183(6) 0.3544(2) 0.0344(6) 1.000 Uani d
S(15) 0.8438(2) 0.37895(6) 0.5099(2) 0.0450(7) 1.000 Uani d
S(16) 0.6384(2) 0.40805(6) 0.2708(2) 0.0454(7) 1.000 Uani d
S(17) 0.5455(2) 0.15921(6) 0.3950(2) 0.0439(7) 1.000 Uani d
S(18) 0.3290(2) 0.19065(6) 0.1710(2) 0.0456(7) 1.000 Uani d
S(19) 0.7211(2) 0.23180(6) 0.3499(2) 0.0389(6) 1.000 Uani d
S(20) 0.5189(2) 0.25954(6) 0.1124(2) 0.0364(6) 1.000 Uani d
S(21) 0.9134(2) 0.29571(6) 0.2724(2) 0.0392(7) 1.000 Uani d
S(22) 0.7132(2) 0.32317(6) 0.0369(2) 0.0369(6) 1.000 Uani d
S(23) 1.1186(2) 0.36013(7) 0.1951(2) 0.0499(8) 1.000 Uani d
S(24) 0.9111(2) 0.38695(6) -0.0488(2) 0.0512(7) 1.000 Uani d
C(1) -0.093(1) 0.1603(2) 0.9838(9) 0.064(3) 1.000 Uani d
C(2) -0.2349(9) 0.1606(2) 0.9252(9) 0.059(3) 1.000 Uani d
C(3) -0.2676(9) 0.1836(2) 0.7823(8) 0.055(3) 1.000 Uani d
C(4) -0.0729(8) 0.2341(2) 0.9087(8) 0.040(3) 1.000 Uani d
C(5) 0.0091(7) 0.2632(2) 0.8691(7) 0.034(2) 1.000 Uani d
C(6) 0.2108(7) 0.3078(2) 0.8704(8) 0.035(2) 1.000 Uani d
C(7) 0.1251(8) 0.3206(2) 0.7591(8) 0.037(3) 1.000 Uani d
C(8) 0.3164(8) 0.3688(2) 0.7646(8) 0.038(3) 1.000 Uani d
C(9) 0.3933(8) 0.4016(2) 0.7444(7) 0.033(2) 1.000 Uani d
C(10) 0.535(1) 0.4520(3) 0.918(1) 0.071(3) 1.000 Uani d
C(11) 0.493(1) 0.4806(2) 0.809(1) 0.083(4) 1.000 Uani d
C(12) 0.357(1) 0.4758(3) 0.728(2) 0.150(5) 1.000 Uani d
C(13) 0.2238(9) 0.1390(2) 0.6358(7) 0.043(3) 1.000 Uani d
C(14) 0.0786(9) 0.1329(2) 0.5756(8) 0.044(3) 1.000 Uani d
C(15) 0.0412(9) 0.1616(2) 0.437(1) 0.078(3) 1.000 Uani d
C(16) 0.2039(7) 0.2131(2) 0.5967(7) 0.028(2) 1.000 Uani d
C(17) 0.2849(7) 0.2416(2) 0.5640(7) 0.031(2) 1.000 Uani d
C(18) 0.4884(7) 0.2898(2) 0.5613(7) 0.027(2) 1.000 Uani d
C(19) 0.3937(7) 0.3020(2) 0.4553(8) 0.033(2) 1.000 Uani d
C(20) 0.5969(8) 0.3470(2) 0.4498(9) 0.043(3) 1.000 Uani d
C(21) 0.6805(8) 0.3763(2) 0.4154(7) 0.042(3) 1.000 Uani d
C(22) 0.8469(8) 0.4280(2) 0.5739(8) 0.050(3) 1.000 Uani d
C(23) 0.820(1) 0.4542(2) 0.4257(9) 0.066(3) 1.000 Uani d
C(24) 0.6786(8) 0.4527(2) 0.3632(7) 0.042(3) 1.000 Uani d
C(25) 0.5172(9) 0.1185(2) 0.2783(9) 0.053(3) 1.000 Uani d
C(26) 0.3733(9) 0.1139(2) 0.214(1) 0.061(3) 1.000 Uani d
C(27) 0.3342(8) 0.1438(2) 0.0872(7) 0.039(3) 1.000 Uani d
C(28) 0.4895(7) 0.1931(2) 0.2663(9) 0.044(3) 1.000 Uani d
C(29) 0.5671(7) 0.2233(2) 0.2400(7) 0.029(2) 1.000 Uani d
C(30) 0.7600(7) 0.2727(2) 0.2440(7) 0.024(2) 1.000 Uani d
C(31) 0.6729(8) 0.2843(2) 0.1467(8) 0.033(2) 1.000 Uani d
C(32) 0.8743(7) 0.3294(2) 0.1401(9) 0.038(3) 1.000 Uani d
C(33) 0.9605(7) 0.3582(2) 0.1008(8) 0.037(3) 1.000 Uani d
C(34) 1.160(1) 0.4088(3) 0.1925(8) 0.070(3) 1.000 Uani d
C(35) 1.129(1) 0.4319(3) 0.067(1) 0.088(4) 1.000 Uani d
C(36) 0.989(1) 0.4317(2) 0.0070(9) 0.069(3) 1.000 Uani d
C(37) 0.022(3) 0.0334(9) -0.031(1) 0.76(1) 1.000 Uani d
C(38) -0.069(1) 0.0495(3) 0.012(1) 0.114(4) 1.000 Uani d
C(39) -0.124(1) 0.0555(4) 0.178(1) 0.132(5) 1.000 Uani d
C(40) -0.035(1) 0.0513(4) 0.2824(9) 0.174(6) 1.000 Uani d
C(41) 0.088(2) 0.037(1) 0.246(1) 0.91(2) 1.000 Uani d
C(42) 0.110(1) 0.0361(3) 0.150(2) 0.194(6) 1.000 Uani d
H(1) -0.0410 0.1531 0.9017 0.051 1.000 Uiso c
H(2) -0.0895 0.1421 1.0609 0.051 1.000 Uiso c
H(3) -0.2613 0.1356 0.9056 0.051 1.000 Uiso c
H(4) -0.2894 0.1704 1.0050 0.051 1.000 Uiso c
H(5) -0.3610 0.1794 0.7603 0.051 1.000 Uiso c
H(6) -0.2116 0.1745 0.7103 0.051 1.000 Uiso c
H(7) 0.4637 0.4520 0.9883 0.051 1.000 Uiso c
H(8) 0.6169 0.4597 0.9607 0.051 1.000 Uiso c
H(9) 0.4897 0.5037 0.8525 0.051 1.000 Uiso c
H(10) 0.5633 0.4807 0.7304 0.051 1.000 Uiso c
H(11) 0.3482 0.4960 0.6534 0.051 1.000 Uiso c
H(12) 0.2917 0.4742 0.7896 0.051 1.000 Uiso c
H(13) 0.2871 0.1389 0.5565 0.051 1.000 Uiso c
H(14) 0.2495 0.1188 0.7049 0.051 1.000 Uiso c
H(15) 0.0671 0.1085 0.5386 0.051 1.000 Uiso c
H(16) 0.0159 0.1377 0.6539 0.051 1.000 Uiso c
H(17) -0.0468 0.1566 0.3933 0.051 1.000 Uiso c
H(18) 0.1076 0.1604 0.3619 0.051 1.000 Uiso c
H(19) 0.7733 0.4326 0.6367 0.051 1.000 Uiso c
H(20) 0.9306 0.4340 0.6202 0.051 1.000 Uiso c
H(21) 0.8460 0.4794 0.4527 0.051 1.000 Uiso c
H(22) 0.8862 0.4461 0.3503 0.051 1.000 Uiso c
H(23) 0.6629 0.4714 0.2869 0.051 1.000 Uiso c
H(24) 0.6152 0.4557 0.4399 0.051 1.000 Uiso c
H(25) 0.5800 0.1199 0.2003 0.051 1.000 Uiso c
H(26) 0.5395 0.0974 0.3419 0.051 1.000 Uiso c
H(27) 0.3642 0.0895 0.1690 0.051 1.000 Uiso c
H(28) 0.3087 0.1163 0.2909 0.051 1.000 Uiso c
H(29) 0.2481 0.1376 0.0411 0.051 1.000 Uiso c
H(30) 0.4024 0.1431 0.0123 0.051 1.000 Uiso c
H(31) 1.1151 0.4201 0.2747 0.051 1.000 Uiso c
H(32) 1.2566 0.4105 0.2107 0.051 1.000 Uiso c
H(33) 1.1533 0.4569 0.0978 0.051 1.000 Uiso c
H(34) 1.1891 0.4243 -0.0099 0.051 1.000 Uiso c
H(35) 0.9847 0.4472 -0.0811 0.051 1.000 Uiso c
H(36) 0.9318 0.4423 0.0810 0.051 1.000 Uiso c
H(37) -0.1103 0.0681 -0.0596 0.051 1.000 Uiso c
H(38) -0.2242 0.0630 0.1913 0.051 1.000 Uiso c
H(39) -0.0568 0.0541 0.3805 0.051 1.000 Uiso c
H(40) 0.1823 0.0386 0.3125 0.051 1.000 Uiso c
H(41) 0.2080 0.0322 0.0932 0.051 1.000 Uiso c

loop_
_atom_site_aniso_label
_atom_site_aniso_U_11
_atom_site_aniso_U_22
_atom_site_aniso_U_33
_atom_site_aniso_U_12
_atom_site_aniso_U_13
_atom_site_aniso_U_23
Fe(1) 0.068(1) 0.0407(7) 0.0507(7) -0.0009(7) -0.0091(7) 0.0027(7)
Cl(1) 0.177(3) 0.045(2) 0.170(2) 0.031(2) -0.126(2) -0.013(2)
Cl(2) 0.080(2) 0.107(2) 0.093(2) -0.023(2) -0.016(2) 0.036(2)
Cl(3) 0.134(3) 0.157(3) 0.146(3) 0.000(3) 0.014(2) -0.059(2)
Cl(4) 0.069(2) 0.059(1) 0.086(1) -0.014(1) -0.019(1) 0.022(2)
Cl(5) 0.48(1) 0.153(6) 0.515(8) -0.112(6) 0.194(7) -0.066(5)
S(1) 0.037(1) 0.042(1) 0.047(1) -0.003(1) -0.008(1) 0.011(1)
S(2) 0.026(1) 0.044(1) 0.052(1) -0.008(1) -0.011(1) 0.009(1)
S(3) 0.024(1) 0.039(1) 0.037(1) -0.003(1) -0.014(1) 0.014(1)
S(4) 0.026(1) 0.036(1) 0.046(1) -0.003(1) -0.018(1) 0.010(1)
S(5) 0.019(1) 0.039(1) 0.049(1) -0.003(1) -0.013(1) 0.010(1)
S(6) 0.032(1) 0.035(1) 0.040(1) -0.004(1) -0.008(1) 0.008(1)
S(7) 0.034(2) 0.051(1) 0.065(1) -0.016(1) -0.015(1) 0.009(1)
S(8) 0.053(2) 0.043(1) 0.048(1) -0.005(1) -0.012(1) 0.015(1)
S(9) 0.045(2) 0.040(1) 0.044(1) -0.001(1) -0.009(1) 0.013(1)
S(10) 0.032(1) 0.047(1) 0.047(1) -0.007(1) -0.012(1) 0.000(1)
S(11) 0.026(1) 0.039(1) 0.048(1) -0.000(1) -0.017(1) 0.010(1)
S(12) 0.021(1) 0.046(1) 0.039(1) -0.006(1) -0.011(1) 0.009(1)
S(13) 0.025(1) 0.039(1) 0.044(1) -0.005(1) -0.012(1) 0.014(1)
S(14) 0.025(1) 0.036(1) 0.042(1) -0.000(1) -0.014(1) 0.011(1)
S(15) 0.021(1) 0.039(1) 0.073(2) -0.002(1) -0.015(1) 0.005(1)
S(16) 0.047(2) 0.039(1) 0.049(1) 0.004(1) -0.005(1) 0.012(1)
S(17) 0.046(2) 0.046(1) 0.039(1) -0.006(1) -0.011(1) 0.015(1)
S(18) 0.036(1) 0.042(1) 0.058(1) -0.006(1) -0.017(1) 0.007(1)
S(19) 0.023(1) 0.039(1) 0.053(1) -0.004(1) -0.013(1) 0.011(1)
S(20) 0.021(1) 0.045(1) 0.043(1) -0.007(1) -0.008(1) 0.013(1)
S(21) 0.024(1) 0.042(1) 0.050(1) -0.000(1) -0.014(1) 0.012(1)
S(22) 0.026(1) 0.042(1) 0.042(1) -0.004(1) -0.008(1) 0.010(1)
S(23) 0.030(1) 0.058(2) 0.060(1) -0.009(1) -0.019(1) 0.014(1)
S(24) 0.043(2) 0.050(1) 0.059(1) -0.013(1) -0.018(1) 0.018(1)
C(1) 0.077(8) 0.029(5) 0.084(7) -0.007(5) -0.037(6) 0.002(5)
C(2) 0.063(7) 0.066(7) 0.049(5) -0.020(6) 0.022(5) -0.004(5)
C(3) 0.063(7) 0.058(6) 0.044(5) -0.012(5) -0.014(5) -0.013(4)
C(4) 0.024(5) 0.055(5) 0.040(5) -0.014(5) -0.010(4) 0.003(4)
C(5) 0.021(5) 0.058(5) 0.022(4) -0.014(5) -0.017(4) -0.006(4)
C(6) 0.003(4) 0.049(5) 0.051(5) -0.010(4) 0.001(4) 0.009(4)
C(7) 0.019(5) 0.050(5) 0.042(5) -0.004(4) 0.002(4) 0.001(4)
C(8) 0.033(5) 0.027(5) 0.052(5) 0.007(4) -0.018(4) -0.006(4)
C(9) 0.025(5) 0.054(5) 0.020(4) -0.007(4) -0.005(4) 0.032(4)
C(10) 0.059(7) 0.083(7) 0.072(6) -0.006(6) 0.017(5) 0.014(6)
C(11) 0.13(1) 0.018(5) 0.104(8) 0.005(6) -0.008(7) -0.015(5)
C(12) 0.035(7) 0.064(7) 0.34(1) -0.035(5) -0.107(8) 0.124(7)
C(13) 0.069(7) 0.052(5) 0.010(4) 0.001(5) 0.029(4) 0.005(4)
C(14) 0.049(6) 0.057(6) 0.026(4) -0.004(5) -0.010(4) -0.005(4)
C(15) 0.039(6) 0.064(6) 0.127(7) -0.001(5) -0.034(6) -0.070(5)
C(16) 0.019(5) 0.040(5) 0.025(4) -0.008(4) 0.010(4) 0.012(4)
C(17) 0.019(5) 0.068(6) 0.003(3) 0.002(4) -0.020(3) -0.005(4)
C(18) 0.016(5) 0.052(5) 0.013(4) 0.013(4) -0.017(3) 0.002(3)
C(19) 0.021(5) 0.033(5) 0.045(5) -0.021(4) 0.004(4) -0.004(4)
C(20) 0.015(5) 0.021(5) 0.094(7) -0.003(4) 0.009(5) -0.023(4)
C(21) 0.045(6) 0.067(6) 0.011(4) 0.022(5) -0.015(4) -0.004(4)
C(22) 0.027(5) 0.067(6) 0.056(5) -0.021(5) -0.014(5) -0.020(5)
C(23) 0.14(1) 0.009(4) 0.052(6) -0.009(5) 0.005(6) -0.003(4)
C(24) 0.031(5) 0.068(6) 0.026(4) 0.019(5) -0.020(4) -0.009(4)
C(25) 0.063(7) 0.016(5) 0.080(6) 0.013(5) -0.005(5) -0.004(4)
C(26) 0.037(6) 0.049(6) 0.096(7) -0.023(5) -0.032(5) 0.011(5)
C(27) 0.058(6) 0.056(5) 0.004(4) -0.007(5) 0.009(4) 0.006(3)
C(28) 0.008(5) 0.022(5) 0.101(6) -0.002(4) -0.027(5) -0.020(4)
C(29) 0.001(4) 0.071(6) 0.014(4) 0.005(4) -0.003(3) 0.012(4)
C(30) 0.030(5) 0.018(4) 0.024(4) 0.003(4) 0.002(4) -0.002(3)
C(31) 0.034(5) 0.029(5) 0.034(4) -0.017(4) -0.031(4) 0.016(4)
C(32) 0.002(5) 0.034(5) 0.078(6) -0.000(4) -0.014(4) -0.015(4)
C(33) 0.003(5) 0.063(6) 0.045(5) -0.004(4) -0.003(4) -0.009(4)
C(34) 0.086(8) 0.085(7) 0.037(5) 0.016(6) -0.022(5) -0.030(5)
C(35) 0.071(8) 0.113(9) 0.079(7) -0.048(7) -0.026(6) 0.023(6)
C(36) 0.109(9) 0.039(5) 0.057(5) -0.002(6) -0.052(6) 0.017(4)
C(37) 1.32(4) 0.99(4) -0.002(7) 0.71(3) 0.33(1) 0.16(1)
C(38) 0.095(9) 0.028(5) 0.22(1) -0.032(6) 0.040(9) -0.016(8)
C(39) 0.074(9) 0.14(1) 0.18(1) -0.036(9) 0.047(8) 0.04(1)
C(40) 0.23(2) 0.24(1) 0.053(6) -0.09(1) 0.072(8) -0.112(7)
C(41) 1.20(3) 1.58(6) -0.013(6) -0.50(4) 0.425(9) -0.25(1)
C(42) 0.15(1) 0.035(7) 0.39(2) -0.073(7) -0.15(1) 0.075(8)

loop_
_atom_type_symbol
_atom_type_oxidation_number
_atom_type_number_in_cell
_atom_type_scat_dispersion_real
_atom_type_scat_dispersion_imag
_atom_type_scat_source
C 0 84 0.002 0.002
;International Tables for Crystallography
(1992, Vol. C, Table 6.1.1.2)
;
H 0 82 0.000 0.000
;International Tables for Crystallography
(1992, Vol. C, Table 6.1.1.2)
;
S 0 48 0.110 0.124
;International Tables for Crystallography
(1992, Vol. C, Table 6.1.1.2)
;
Fe 0 2 0.301 0.845
;International Tables for Crystallography
(1992, Vol. C, Tables 4.2.6.8 and 6.1.1.1)
;
Cl 0 10 0.132 0.159
;International Tables for Crystallography
(1992, Vol. C, Tables 4.2.6.8 and 6.1.1.1)
;

loop_
_geom_angle_atom_site_label_1
_geom_angle_atom_site_label_2
_geom_angle_atom_site_label_3
_geom_angle
_geom_angle_publ_flag
C(1) S(1) C(4) 100.9(8) ?
C(3) S(2) C(4) 103.0(9) ?
C(5) S(3) C(6) 93.0(8) ?
C(5) S(4) C(7) 94.0(8) ?
C(6) S(5) C(8) 94.4(8) ?
C(7) S(6) C(8) 92.8(8) ?
C(9) S(7) C(10) 98.5(9) ?
C(9) S(8) C(12) 94.6(9) ?
C(13) S(9) C(16) 98.4(8) ?
C(15) S(10) C(16) 101.0(9) ?
C(17) S(11) C(18) 95.3(8) ?
C(17) S(12) C(19) 94.2(8) ?
C(18) S(13) C(20) 93.6(8) ?
C(19) S(14) C(20) 93.5(8) ?
C(21) S(15) C(22) 101.6(8) ?
C(21) S(16) C(24) 101.3(8) ?
C(25) S(17) C(28) 98.4(8) ?
C(27) S(18) C(28) 101.7(8) ?
C(29) S(19) C(30) 92.5(8) ?
C(29) S(20) C(31) 92.8(8) ?
C(30) S(21) C(32) 93.5(8) ?
C(31) S(22) C(32) 91.6(8) ?
C(33) S(23) C(34) 103.6(9) ?
C(33) S(24) C(36) 102.0(8) ?
S(1) C(1) C(2) 115(1) ?
S(1) C(1) H(1) 109.7 no
S(1) C(1) H(2) 109.8 no
S(1) C(1) H(3) 141.2 no
S(1) C(1) H(4) 96.5 no
C(2) C(1) H(1) 105.3 no
C(2) C(1) H(2) 106.0 no
C(2) C(1) H(3) 27.1 no
C(2) C(1) H(4) 28.1 no
H(1) C(1) H(2) 111.3 no
H(1) C(1) H(3) 94.5 no
H(1) C(1) H(4) 133.2 no
H(2) C(1) H(3) 87.6 no
H(2) C(1) H(4) 94.1 no
H(3) C(1) H(4) 46.5 no
C(1) C(2) C(3) 118(2) ?
C(1) C(2) H(1) 27.9 no
C(1) C(2) H(2) 27.7 no
C(1) C(2) H(3) 107.9 no
C(1) C(2) H(4) 106.5 no
C(1) C(2) H(5) 144.7 no
C(1) C(2) H(6) 101.6 no
C(3) C(2) H(1) 99.3 no
C(3) C(2) H(2) 144.9 no
C(3) C(2) H(3) 107.9 no
C(3) C(2) H(4) 107.7 no
C(3) C(2) H(5) 27.1 no
C(3) C(2) H(6) 26.3 no
H(1) C(2) H(2) 47.2 no
H(1) C(2) H(3) 96.4 no
H(1) C(2) H(4) 134.2 no
H(1) C(2) H(5) 123.5 no
H(1) C(2) H(6) 77.6 no
H(2) C(2) H(3) 89.0 no
H(2) C(2) H(4) 94.8 no
H(2) C(2) H(5) 170.6 no
H(2) C(2) H(6) 124.7 no
H(3) C(2) H(4) 108.9 no
H(3) C(2) H(5) 91.5 no
H(3) C(2) H(6) 95.7 no
H(4) C(2) H(5) 94.0 no
H(4) C(2) H(6) 134.0 no
H(5) C(2) H(6) 45.9 no
S(2) C(3) C(2) 111(1) ?
S(2) C(3) H(5) 109.5 no
S(2) C(3) H(6) 111.3 no
C(2) C(3) H(5) 105.0 no
C(2) C(3) H(6) 105.8 no
H(5) C(3) H(6) 113.7 no
S(1) C(4) S(2) 122(1) ?
S(1) C(4) C(5) 122(1) ?
S(2) C(4) C(5) 115(1) ?
S(3) C(5) S(4) 116.5(9) ?
S(3) C(5) C(4) 118(1) ?
S(4) C(5) C(4) 125(1) ?
S(3) C(6) S(5) 125(1) ?
S(3) C(6) C(7) 120(1) ?
S(5) C(6) C(7) 115(1) ?
S(4) C(7) S(6) 123(1) ?
S(4) C(7) C(6) 116(1) ?
S(6) C(7) C(6) 121(1) ?
S(5) C(8) S(6) 116(1) ?
S(5) C(8) C(9) 123(1) ?
S(6) C(8) C(9) 121(1) ?
S(7) C(9) S(8) 123(1) ?
S(7) C(9) C(8) 117(1) ?
S(8) C(9) C(8) 120(1) ?
S(7) C(10) C(11) 116(2) ?
S(7) C(10) H(7) 108.0 no
S(7) C(10) H(8) 109.6 no
S(7) C(10) H(9) 141.6 no
S(7) C(10) H(10) 99.6 no
C(11) C(10) H(7) 104.0 no
C(11) C(10) H(8) 106.4 no
C(11) C(10) H(9) 25.5 no
C(11) C(10) H(10) 28.6 no
H(7) C(10) H(8) 112.7 no
H(7) C(10) H(9) 91.8 no
H(7) C(10) H(10) 132.6 no
H(8) C(10) H(9) 91.3 no
H(8) C(10) H(10) 92.3 no
H(9) C(10) H(10) 46.2 no
C(10) C(11) C(12) 117(2) ?
C(10) C(11) H(7) 28.6 no
C(10) C(11) H(8) 27.2 no
C(10) C(11) H(9) 111.2 no
C(10) C(11) H(10) 106.7 no
C(10) C(11) H(12) 103.2 no
C(12) C(11) H(7) 100.1 no
C(12) C(11) H(8) 144.5 no
C(12) C(11) H(9) 105.0 no
C(12) C(11) H(10) 107.2 no
C(12) C(11) H(12) 23.5 no
H(7) C(11) H(8) 47.6 no
H(7) C(11) H(9) 96.7 no
H(7) C(11) H(10) 135.3 no
H(7) C(11) H(12) 80.2 no
H(8) C(11) H(9) 94.8 no
H(8) C(11) H(10) 93.3 no
H(8) C(11) H(12) 127.7 no
H(9) C(11) H(10) 109.2 no
H(9) C(11) H(12) 95.0 no
H(10) C(11) H(12) 130.6 no
S(8) C(12) C(11) 114(2) ?
S(8) C(12) H(9) 140.3 no
S(8) C(12) H(11) 101.1 no
S(8) C(12) H(12) 106.9 no
C(11) C(12) H(9) 27.0 no
C(11) C(12) H(11) 107.1 no
C(11) C(12) H(12) 112.4 no
H(9) C(12) H(11) 92.8 no
H(9) C(12) H(12) 100.1 no
H(11) C(12) H(12) 115.3 no
S(9) C(13) C(14) 114(1) ?
S(9) C(13) H(13) 107.6 no
S(9) C(13) H(14) 106.3 no
C(14) C(13) H(13) 111.5 no
C(14) C(13) H(14) 109.4 no
H(13) C(13) H(14) 107.4 no
C(13) C(14) C(15) 111(1) ?
C(13) C(14) H(15) 111.0 no
C(13) C(14) H(16) 109.7 no
C(15) C(14) H(15) 107.4 no
C(15) C(14) H(16) 107.4 no
H(15) C(14) H(16) 110.4 no
S(10) C(15) C(14) 110(1) ?
S(10) C(15) H(17) 106.8 no
S(10) C(15) H(18) 107.1 no
C(14) C(15) H(17) 111.2 no
C(14) C(15) H(18) 110.8 no
H(17) C(15) H(18) 110.3 no
S(9) C(16) S(10) 119.3(9) ?
S(9) C(16) C(17) 121(1) ?
S(10) C(16) C(17) 119(1) ?
S(11) C(17) S(12) 115(1) ?
S(11) C(17) C(16) 121(1) ?
S(12) C(17) C(16) 123(1) ?
S(11) C(18) S(13) 124.1(9) ?
S(11) C(18) C(19) 116(1) ?
S(13) C(18) C(19) 120(1) ?
S(12) C(19) S(14) 124(1) ?
S(12) C(19) C(18) 119(1) ?
S(14) C(19) C(18) 117(1) ?
S(13) C(20) S(14) 116.2(9) ?
S(13) C(20) C(21) 123(1) ?
S(14) C(20) C(21) 120(1) ?
S(15) C(21) S(16) 120(1) ?
S(15) C(21) C(20) 118(1) ?
S(16) C(21) C(20) 122(1) ?
S(15) C(22) C(23) 107(1) ?
S(15) C(22) H(19) 110.0 no
S(15) C(22) H(20) 111.0 no
C(23) C(22) H(19) 105.9 no
C(23) C(22) H(20) 110.0 no
H(19) C(22) H(20) 112.5 no
C(22) C(23) C(24) 114(2) ?
C(22) C(23) H(21) 107.6 no
C(22) C(23) H(22) 106.7 no
C(24) C(23) H(21) 111.3 no
C(24) C(23) H(22) 111.5 no
H(21) C(23) H(22) 105.4 no
S(16) C(24) C(23) 113(1) ?
S(16) C(24) H(23) 105.4 no
S(16) C(24) H(24) 106.5 no
C(23) C(24) H(23) 111.4 no
C(23) C(24) H(24) 111.1 no
H(23) C(24) H(24) 109.6 no
S(17) C(25) C(26) 115(1) ?
S(17) C(25) H(25) 106.7 no
S(17) C(25) H(26) 105.7 no
C(26) C(25) H(25) 110.6 no
C(26) C(25) H(26) 109.0 no
H(25) C(25) H(26) 109.3 no
C(25) C(26) C(27) 113(2) ?
C(25) C(26) H(27) 109.0 no
C(25) C(26) H(28) 110.8 no
C(27) C(26) H(27) 107.5 no
C(27) C(26) H(28) 107.4 no
H(27) C(26) H(28) 108.8 no
S(18) C(27) C(26) 110(1) ?
S(18) C(27) H(29) 110.5 no
S(18) C(27) H(30) 109.6 no
C(26) C(27) H(29) 109.7 no
C(26) C(27) H(30) 108.4 no
H(29) C(27) H(30) 109.0 no
S(17) C(28) S(18) 122(1) ?
S(17) C(28) C(29) 120(1) ?
S(18) C(28) C(29) 117(1) ?
S(19) C(29) S(20) 115.0(9) ?
S(19) C(29) C(28) 121(1) ?
S(20) C(29) C(28) 124(1) ?
S(19) C(30) S(21) 120.9(9) ?
S(19) C(30) C(31) 118(1) ?
S(21) C(30) C(31) 121(1) ?
S(20) C(31) S(22) 120.7(9) ?
S(20) C(31) C(30) 120(1) ?
S(22) C(31) C(30) 119(1) ?
S(21) C(32) S(22) 115.4(9) ?
S(21) C(32) C(33) 125(1) ?
S(22) C(32) C(33) 120(1) ?
S(23) C(33) S(24) 124(1) ?
S(23) C(33) C(32) 117(1) ?
S(24) C(33) C(32) 118(1) ?
S(23) C(34) C(35) 123(2) ?
S(23) C(34) H(31) 106.7 no
S(23) C(34) H(32) 106.7 no
S(23) C(34) H(33) 151.1 no
S(23) C(34) H(34) 109.6 no
C(35) C(34) H(31) 105.0 no
C(35) C(34) H(32) 106.3 no
C(35) C(34) H(33) 28.7 no
C(35) C(34) H(34) 28.8 no
H(31) C(34) H(32) 109.1 no
H(31) C(34) H(33) 86.8 no
H(31) C(34) H(34) 133.1 no
H(32) C(34) H(33) 92.1 no
H(32) C(34) H(34) 87.9 no
H(33) C(34) H(34) 48.0 no
C(34) C(35) C(36) 117(2) ?
C(34) C(35) H(31) 29.1 no
C(34) C(35) H(32) 28.6 no
C(34) C(35) H(33) 106.3 no
C(34) C(35) H(34) 106.0 no
C(34) C(35) H(35) 144.6 no
C(34) C(35) H(36) 104.2 no
C(36) C(35) H(31) 104.6 no
C(36) C(35) H(32) 145.7 no
C(36) C(35) H(33) 109.1 no
C(36) C(35) H(34) 109.3 no
C(36) C(35) H(35) 27.4 no
C(36) C(35) H(36) 27.3 no
H(31) C(35) H(32) 48.2 no
H(31) C(35) H(33) 87.8 no
H(31) C(35) H(34) 134.3 no
H(31) C(35) H(35) 129.1 no
H(31) C(35) H(36) 82.9 no
H(32) C(35) H(33) 92.2 no
H(32) C(35) H(34) 87.7 no
H(32) C(35) H(35) 171.9 no
H(32) C(35) H(36) 130.6 no
H(33) C(35) H(34) 108.6 no
H(33) C(35) H(35) 95.4 no
H(33) C(35) H(36) 92.2 no
H(34) C(35) H(35) 92.6 no
H(34) C(35) H(36) 136.3 no
H(35) C(35) H(36) 46.3 no
S(24) C(36) C(35) 119(2) ?
S(24) C(36) H(33) 145.8 no
S(24) C(36) H(34) 105.4 no
S(24) C(36) H(35) 106.2 no
S(24) C(36) H(36) 106.6 no
C(35) C(36) H(33) 27.0 no
C(35) C(36) H(34) 26.9 no
C(35) C(36) H(35) 107.8 no
C(35) C(36) H(36) 108.2 no
H(33) C(36) H(34) 45.9 no
H(33) C(36) H(35) 94.4 no
H(33) C(36) H(36) 91.5 no
H(34) C(36) H(35) 91.5 no
H(34) C(36) H(36) 134.9 no
H(35) C(36) H(36) 108.8 no
Cl(5) C(37) C(38) 140(5) ?
Cl(5) C(37) C(42) 110(4) ?
Cl(5) C(37) H(37) 110.4 no
C(38) C(37) C(42) 92(3) ?
C(38) C(37) H(37) 30.0 no
C(42) C(37) H(37) 114.3 no
C(37) C(38) C(39) 132(3) ?
C(37) C(38) H(37) 115.5 no
C(39) C(38) H(37) 110.7 no
C(38) C(39) C(40) 114(3) ?
C(38) C(39) H(38) 120.0 no
C(38) C(39) H(39) 138.6 no
C(40) C(39) H(38) 125.6 no
C(40) C(39) H(39) 24.2 no
H(38) C(39) H(39) 101.4 no
C(39) C(40) C(41) 118(2) ?
C(39) C(40) C(42) 95(2) ?
C(39) C(40) H(39) 121.1 no
C(41) C(40) C(42) 23(2) ?
C(41) C(40) H(39) 120.5 no
C(42) C(40) H(39) 143.7 no
C(40) C(41) C(42) 119(5) ?
C(40) C(41) H(39) 23.2 no
C(40) C(41) H(40) 127.3 no
C(40) C(41) H(41) 144.2 no
C(42) C(41) H(39) 142.4 no
C(42) C(41) H(40) 107.7 no
C(42) C(41) H(41) 26.5 no
H(39) C(41) H(40) 106.0 no
H(39) C(41) H(41) 165.2 no
H(40) C(41) H(41) 81.5 no
C(37) C(42) C(40) 102(2) ?
C(37) C(42) C(41) 138(5) ?
C(37) C(42) H(40) 177.8 no
C(37) C(42) H(41) 89.4 no
C(40) C(42) C(41) 37(4) ?
C(40) C(42) H(40) 75.5 no
C(40) C(42) H(41) 165.4 no
C(41) C(42) H(40) 40.2 no
C(41) C(42) H(41) 132.7 no
H(40) C(42) H(41) 92.8 no
C(1) H(1) C(2) 46.8 no
C(1) H(1) H(2) 34.4 no
C(2) H(1) H(2) 66.7 no
C(1) H(2) C(2) 46.3 no
C(1) H(2) H(1) 34.3 no
C(2) H(2) H(1) 66.1 no
C(1) H(3) C(2) 45.0 no
C(1) H(3) H(4) 66.8 no
C(2) H(3) H(4) 36.1 no
C(1) H(4) C(2) 45.4 no
C(1) H(4) H(3) 66.7 no
C(2) H(4) H(3) 35.0 no
C(2) H(5) C(3) 47.9 no
C(2) H(5) H(6) 66.8 no
C(3) H(5) H(6) 32.6 no
C(2) H(6) C(3) 47.9 no
C(2) H(6) H(5) 67.3 no
C(3) H(6) H(5) 33.6 no
C(10) H(7) C(11) 47.4 no
C(10) H(7) H(8) 33.1 no
C(11) H(7) H(8) 66.5 no
C(10) H(8) C(11) 46.4 no
C(10) H(8) H(7) 34.3 no
C(11) H(8) H(7) 65.9 no
C(10) H(9) C(11) 43.3 no
C(10) H(9) C(12) 80.0 no
C(10) H(9) H(10) 67.1 no
C(11) H(9) C(12) 48.1 no
C(11) H(9) H(10) 37.1 no
C(12) H(9) H(10) 69.8 no
C(10) H(10) C(11) 44.7 no
C(10) H(10) H(9) 66.8 no
C(11) H(10) H(9) 33.7 no
C(12) H(11) H(12) 29.9 no
C(11) H(12) C(12) 44.1 no
C(11) H(12) H(11) 68.2 no
C(12) H(12) H(11) 34.8 no
C(13) H(13) H(14) 36.7 no
C(13) H(14) H(13) 35.8 no
C(14) H(15) H(16) 35.3 no
C(14) H(16) H(15) 34.2 no
C(15) H(17) H(18) 34.8 no
C(15) H(18) H(17) 34.9 no
C(22) H(19) H(20) 33.5 no
C(22) H(20) H(19) 34.0 no
C(23) H(21) H(22) 37.9 no
C(23) H(22) H(21) 36.7 no
C(24) H(23) H(24) 34.8 no
C(24) H(24) H(23) 35.6 no
C(25) H(25) H(26) 35.8 no
C(25) H(26) H(25) 34.9 no
C(26) H(27) H(28) 35.4 no
C(26) H(28) H(27) 35.8 no
C(27) H(29) H(30) 35.7 no
C(27) H(30) H(29) 35.3 no
C(34) H(31) C(35) 45.8 no
C(34) H(31) H(32) 35.4 no
C(35) H(31) H(32) 66.3 no
C(34) H(32) C(35) 45.1 no
C(34) H(32) H(31) 35.5 no
C(35) H(32) H(31) 65.5 no
C(34) H(33) C(35) 44.9 no
C(34) H(33) C(36) 77.7 no
C(34) H(33) H(34) 65.8 no
C(35) H(33) C(36) 43.9 no
C(35) H(33) H(34) 35.7 no
C(36) H(33) H(34) 67.1 no
C(34) H(34) C(35) 45.2 no
C(34) H(34) C(36) 77.8 no
C(34) H(34) H(33) 66.2 no
C(35) H(34) C(36) 43.8 no
C(35) H(34) H(33) 35.8 no
C(36) H(34) H(33) 67.0 no
C(35) H(35) C(36) 44.8 no
C(35) H(35) H(36) 67.0 no
C(36) H(35) H(36) 35.6 no
C(35) H(36) C(36) 44.5 no
C(35) H(36) H(35) 66.7 no
C(36) H(36) H(35) 35.6 no
C(37) H(37) C(38) 34.6 no
C(39) H(39) C(40) 34.7 no
C(39) H(39) C(41) 70.7 no
C(40) H(39) C(41) 36.3 no
C(41) H(40) C(42) 32.1 no
C(41) H(40) H(41) 66.0 no
C(42) H(40) H(41) 34.0 no
C(41) H(41) C(42) 20.8 no
C(41) H(41) H(40) 32.5 no
C(42) H(41) H(40) 53.1 no

loop_
_geom_bond_atom_site_label_1
_geom_bond_atom_site_label_2
_geom_bond_distance
_geom_bond_publ_flag
Cl(5) C(37) 1.46(4) ?
S(1) C(1) 1.81(2) ?
S(1) C(4) 1.72(2) ?
S(2) C(3) 1.81(2) ?
S(2) C(4) 1.79(2) ?
S(3) C(5) 1.80(2) ?
S(3) C(6) 1.70(2) ?
S(4) C(5) 1.72(2) ?
S(4) C(7) 1.77(2) ?
S(5) C(6) 1.77(2) ?
S(5) C(8) 1.76(2) ?
S(6) C(7) 1.74(2) ?
S(6) C(8) 1.76(2) ?
S(7) C(9) 1.76(2) ?
S(7) C(10) 1.81(2) ?
S(8) C(9) 1.73(1) ?
S(8) C(12) 1.90(3) ?
S(9) C(13) 1.79(2) ?
S(9) C(16) 1.73(2) ?
S(10) C(15) 1.82(2) ?
S(10) C(16) 1.79(2) ?
S(11) C(17) 1.78(2) ?
S(11) C(18) 1.77(2) ?
S(12) C(17) 1.78(2) ?
S(12) C(19) 1.76(2) ?
S(13) C(18) 1.70(2) ?
S(13) C(20) 1.75(2) ?
S(14) C(19) 1.73(2) ?
S(14) C(20) 1.78(2) ?
S(15) C(21) 1.78(2) ?
S(15) C(22) 1.84(2) ?
S(16) C(21) 1.75(2) ?
S(16) C(24) 1.82(2) ?
S(17) C(25) 1.79(2) ?
S(17) C(28) 1.73(2) ?
S(18) C(27) 1.83(2) ?
S(18) C(28) 1.76(2) ?
S(19) C(29) 1.79(2) ?
S(19) C(30) 1.78(2) ?
S(20) C(29) 1.77(2) ?
S(20) C(31) 1.76(2) ?
S(21) C(30) 1.72(2) ?
S(21) C(32) 1.71(2) ?
S(22) C(31) 1.74(2) ?
S(22) C(32) 1.81(2) ?
S(23) C(33) 1.73(2) ?
S(23) C(34) 1.78(2) ?
S(24) C(33) 1.73(2) ?
S(24) C(36) 1.82(2) ?
C(1) C(2) 1.46(3) ?
C(1) H(1) 0.94 no
C(1) H(2) 0.94 no
C(1) H(3) 1.97 no
C(1) H(4) 1.97 no
C(2) C(3) 1.53(2) ?
C(2) H(1) 1.93 no
C(2) H(2) 1.94 no
C(2) H(3) 0.94 no
C(2) H(4) 0.97 no
C(2) H(5) 1.99 no
C(2) H(6) 1.98 no
C(3) H(5) 0.94 no
C(3) H(6) 0.91 no
C(4) C(5) 1.36(2) ?
C(6) C(7) 1.35(2) ?
C(8) C(9) 1.40(2) ?
C(10) C(11) 1.45(3) ?
C(10) H(7) 0.95 no
C(10) H(8) 0.92 no
C(10) H(9) 1.98 no
C(10) H(10) 1.98 no
C(11) C(12) 1.50(3) ?
C(11) H(7) 1.92 no
C(11) H(8) 1.93 no
C(11) H(9) 0.91 no
C(11) H(10) 0.99 no
C(11) H(12) 1.99 no
C(12) H(9) 1.94 no
C(12) H(11) 0.98 no
C(12) H(12) 0.86 no
C(13) C(14) 1.51(3) ?
C(13) H(13) 0.95 no
C(13) H(14) 0.97 no
C(14) C(15) 1.63(3) ?
C(14) H(15) 0.93 no
C(14) H(16) 0.96 no
C(15) H(17) 0.95 no
C(15) H(18) 0.94 no
C(16) C(17) 1.33(2) ?
C(18) C(19) 1.36(2) ?
C(20) C(21) 1.37(2) ?
C(22) C(23) 1.62(2) ?
C(22) H(19) 0.94 no
C(22) H(20) 0.93 no
C(23) C(24) 1.47(3) ?
C(23) H(21) 0.96 no
C(23) H(22) 0.99 no
C(24) H(23) 0.96 no
C(24) H(24) 0.94 no
C(25) C(26) 1.51(3) ?
C(25) H(25) 0.94 no
C(25) H(26) 0.96 no
C(26) C(27) 1.58(2) ?
C(26) H(27) 0.96 no
C(26) H(28) 0.95 no
C(27) H(29) 0.95 no
C(27) H(30) 0.96 no
C(28) C(29) 1.34(2) ?
C(30) C(31) 1.26(2) ?
C(32) C(33) 1.38(2) ?
C(34) C(35) 1.40(3) ?
C(34) H(31) 0.95 no
C(34) H(32) 0.95 no
C(34) H(33) 1.91 no
C(34) H(34) 1.90 no
C(35) C(36) 1.46(3) ?
C(35) H(31) 1.89 no
C(35) H(32) 1.90 no
C(35) H(33) 0.96 no
C(35) H(34) 0.95 no
C(35) H(35) 1.97 no
C(35) H(36) 1.98 no
C(36) H(33) 1.99 no
C(36) H(34) 1.99 no
C(36) H(35) 0.95 no
C(36) H(36) 0.95 no
C(37) C(38) 1.13(5) ?
C(37) C(42) 1.79(5) ?
C(37) H(37) 1.80 no
C(38) C(39) 1.59(3) ?
C(38) H(37) 0.99 no
C(39) C(40) 1.25(4) ?
C(39) H(38) 1.03 no
C(39) H(39) 1.89 no
C(40) C(41) 1.36(6) ?
C(40) C(42) 1.95(4) ?
C(40) H(39) 0.90 no
C(41) C(42) 0.88(4) ?
C(41) H(39) 1.98 no
C(41) H(40) 1.07 no
C(41) H(41) 1.83 no
C(42) H(40) 1.58 no
C(42) H(41) 1.11 no
H(1) H(2) 1.55 no
H(3) H(4) 1.55 no
H(5) H(6) 1.55 no
H(7) H(8) 1.55 no
H(9) H(10) 1.55 no
H(11) H(12) 1.55 no
H(13) H(14) 1.55 no
H(15) H(16) 1.55 no
H(17) H(18) 1.55 no
H(19) H(20) 1.55 no
H(21) H(22) 1.55 no
H(23) H(24) 1.55 no
H(25) H(26) 1.55 no
H(27) H(28) 1.55 no
H(29) H(30) 1.55 no
H(31) H(32) 1.55 no
H(33) H(34) 1.55 no
H(35) H(36) 1.55 no
H(40) H(41) 1.98 no

loop_
_geom_contact_atom_site_label_1
_geom_contact_atom_site_label_2
_geom_contact_distance
_geom_contact_site_symmetry_2
_geom_contact_publ_flag
Cl(1) H(33) 2.7225 2_746 no
Cl(1) C(35) 3.52(2) 2_746 no
Cl(1) S(8) 3.528(8) 2_646 no
Cl(1) C(34) 3.56(2) 2_746 no
Cl(2) H(26) 2.9004 . no
Cl(2) H(39) 3.0855 1_655 no
Cl(2) S(17) 3.562(8) . no
Cl(2) C(25) 3.61(2) . no
Cl(3) H(27) 2.9579 1_556 no
Cl(3) H(30) 3.0751 1_556 no
Cl(3) C(26) 3.55(2) 1_556 no
Cl(3) C(27) 3.67(2) 1_556 no
Cl(4) H(26) 2.7889 . no
Cl(4) H(40) 2.8183 . no
Cl(4) C(25) 3.56(2) . no
Cl(4) C(24) 3.59(2) 2_646 no
Cl(4) C(26) 3.64(2) . no
S(1) C(30) 3.59(2) 1_456 no
S(1) S(18) 3.674(7) 1_556 no
S(2) S(11) 3.373(7) 1_455 no
S(2) C(31) 3.58(2) 1_456 no
S(2) S(13) 3.694(6) 1_455 no
S(3) S(20) 3.615(7) 1_556 no
S(3) S(18) 3.634(7) 1_556 no
S(4) S(13) 3.512(6) 1_455 no
S(5) S(20) 3.562(6) 1_556 no
S(5) S(22) 3.607(7) 1_556 no
S(5) C(18) 3.61(2) . no
S(6) S(15) 3.418(7) 1_455 no
S(6) C(19) 3.57(2) . no
S(7) H(19) 3.0663 . no
S(7) S(24) 3.662(7) 1_556 no
S(7) S(22) 3.687(7) 1_556 no
S(9) H(29) 3.0933 1_556 no
S(9) H(30) 3.1171 1_556 no
S(9) C(27) 3.43(2) 1_556 no
S(10) S(19) 3.439(7) 1_455 no
S(11) C(6) 3.67(2) . no
S(12) S(21) 3.525(6) 1_455 no
S(12) C(7) 3.65(2) . no
S(13) C(30) 3.70(1) . no
S(14) S(23) 3.417(7) 1_455 no
S(14) C(31) 3.65(2) . no
S(16) C(10) 3.60(2) 1_554 no
S(17) H(13) 3.0338 . no
S(18) H(18) 2.9936 . no
S(19) C(18) 3.64(2) . no
S(20) C(19) 3.64(2) . no
S(23) C(6) 3.57(2) 1_654 no
S(24) C(7) 3.62(2) 1_654 no
S(24) C(22) 3.68(2) 1_554 no
C(5) C(16) 3.60(2) . no
C(5) C(32) 3.64(2) 1_456 no
C(6) C(17) 3.68(2) . no
C(7) C(17) 3.68(2) . no
C(8) H(34) 3.0985 1_456 no
C(9) H(34) 3.1089 1_456 no
C(20) C(31) 3.59(2) . no
C(20) C(30) 3.61(2) . no
C(21) C(32) 3.55(2) . no
C(36) C(37) 3.63(7) 2_655 no
C(42) H(27) 3.1332 . no
H(1) H(16) 2.3449 . no
H(6) H(16) 2.6444 . no
H(12) H(34) 2.7267 1_456 no
H(13) H(28) 2.4999 . no
H(15) H(39) 2.6571 . no
H(18) H(28) 2.6103 . no
H(20) H(35) 2.7154 1_556 no
H(22) H(36) 2.4421 . no
H(22) H(31) 2.5354 . no
H(27) H(41) 2.6214 . no
